data_7109134
loop_
_publ_author_name
'Silvia Vila-Gisbert'
'Antonio Urbano'
'M. Carmen Carreno'

_publ_section_title
;
 Model studies towards the challenging angularly-oxygenated core of
 several angucyclinones from an oxidative dearomatization strategy
;
_journal_name_full Chem.Commun.
_journal_page_first 3561
_journal_paper_doi 10.1039/c3cc41221k
_journal_volume 49
_journal_year 2013
_chemical_formula_sum 'C18 H24 O7'
_chemical_formula_weight 352.37
_chemical_name_common SVG491-1
_space_group_crystal_system monoclinic
_space_group_IT_number 15
_space_group_name_Hall '-C 2yc'
_space_group_name_H-M_alt 'C 1 2/c 1'
_symmetry_space_group_name_Hall '-C 2yc'
_symmetry_space_group_name_H-M 'C 1 2/c 1'
_atom_sites_solution_hydrogens geom
_atom_sites_solution_primary direct
_atom_sites_solution_secondary difmap
_cell_angle_alpha 90
_cell_angle_beta 116.9380(10)
_cell_angle_gamma 90
_cell_formula_units_Z 8
_cell_length_a 19.4252(3)
_cell_length_b 10.82670(10)
_cell_length_c 18.5071(3)
_cell_measurement_reflns_used 9894
_cell_measurement_temperature 296.(2)
_cell_measurement_theta_max 27.8659
_cell_measurement_theta_min 2.2650
_cell_volume 3469.92(9)
_computing_cell_refinement 'SAINT V7.68A (Bruker AXS, 2009)'
_computing_data_collection 'Bruker Instrument Service v2010.9.0.0'
_computing_data_reduction 'SAINT V7.68A (Bruker AXS, 2009)'
_computing_structure_refinement 'SHELXL-97 (Sheldrick, 2008)'
_computing_structure_solution 'SHELXS-97 (Sheldrick, 2008)'
_diffrn_ambient_temperature 296.(2)
_diffrn_detector_area_resol_mean 8.3333
_diffrn_measured_fraction_theta_full 1.000
_diffrn_measured_fraction_theta_max 1.000
_diffrn_radiation_wavelength 0.71073
_diffrn_reflns_av_R_equivalents 0.0301
_diffrn_reflns_av_sigmaI/netI 0.0165
_diffrn_reflns_limit_h_max 23
_diffrn_reflns_limit_h_min -23
_diffrn_reflns_limit_k_max 13
_diffrn_reflns_limit_k_min -13
_diffrn_reflns_limit_l_max 22
_diffrn_reflns_limit_l_min -22
_diffrn_reflns_number 30199
_diffrn_reflns_theta_full 25.35
_diffrn_reflns_theta_max 25.35
_diffrn_reflns_theta_min 2.22
_exptl_absorpt_coefficient_mu 0.104
_exptl_absorpt_correction_T_max 0.98
_exptl_absorpt_correction_T_min 0.92
_exptl_absorpt_correction_type multi-scan
_exptl_absorpt_process_details sadabs
_exptl_crystal_colour 'clear colourless'
_exptl_crystal_density_diffrn 1.349
_exptl_crystal_density_method 'not measured'
_exptl_crystal_description prismatic
_exptl_crystal_F_000 1504
_exptl_crystal_size_max 0.310
_exptl_crystal_size_mid 0.210
_exptl_crystal_size_min 0.180
_refine_diff_density_max 0.350
_refine_diff_density_min -0.244
_refine_ls_extinction_method none
_refine_ls_goodness_of_fit_ref 1.000
_refine_ls_hydrogen_treatment constr
_refine_ls_matrix_type full
_refine_ls_number_parameters 232
_refine_ls_number_reflns 3178
_refine_ls_number_restraints 0
_refine_ls_restrained_S_all 1.000
_refine_ls_R_factor_all 0.0515
_refine_ls_R_factor_gt 0.0416
_refine_ls_shift/su_max 0.381
_refine_ls_shift/su_mean 0.007
_refine_ls_structure_factor_coef Fsqd
_refine_ls_weighting_details 'calc w=1/[\s^2^(Fo^2^)+(0.0743P)^2^+2.5352P] where P=(Fo^2^+2Fc^2^)/3'
_refine_ls_weighting_scheme calc
_refine_ls_wR_factor_gt 0.1198
_refine_ls_wR_factor_ref 0.1298
_reflns_number_gt 2599
_reflns_number_total 3178
_reflns_threshold_expression >2sigma(I)
_cod_data_source_file c3cc41221k.txt
_cod_data_source_block II
_cod_original_cell_volume 3469.92(8)
_cod_database_code 7109134

loop_
_space_group_symop_operation_xyz
'x, y, z'
'-x, y, -z+1/2'
'x+1/2, y+1/2, z'
'-x+1/2, y+1/2, -z+1/2'
'-x, -y, -z'
'x, -y, z-1/2'
'-x+1/2, -y+1/2, -z'
'x+1/2, -y+1/2, z-1/2'

loop_
_atom_site_type_symbol
_atom_site_label
_atom_site_fract_x
_atom_site_fract_y
_atom_site_fract_z
_atom_site_U_iso_or_equiv
_atom_site_adp_type
_atom_site_calc_flag
_atom_site_refinement_flags
_atom_site_occupancy
C C1 0.33237(10) 0.13672(17) 0.47874(10) 0.0397(4) Uani d . 1
C C2 0.29099(11) 0.08474(18) 0.51486(11) 0.0470(5) Uani d . 1
H H2 0.3164 0.0607 0.5689 0.056 Uiso calc R 1
C C3 0.21186(11) 0.06780(18) 0.47148(11) 0.0470(5) Uani d . 1
H H3A 0.1844 0.031 0.4959 0.056 Uiso calc R 1
C C4 0.17409(10) 0.10603(16) 0.39178(10) 0.0399(4) Uani d . 1
C C5 0.21526(9) 0.16234(14) 0.35469(9) 0.0338(4) Uani d . 1
C C6 0.29534(9) 0.17658(14) 0.39749(9) 0.0331(4) Uani d . 1
C C7 0.45193(12) 0.1213(2) 0.60343(11) 0.0578(5) Uani d . 1
H H7A 0.4313 0.1689 0.6329 0.087 Uiso calc R 1
H H7B 0.5059 0.1393 0.6236 0.087 Uiso calc R 1
H H7C 0.4453 0.035 0.6102 0.087 Uiso calc R 1
C C8 0.05159(14) 0.0324(3) 0.37564(16) 0.0711(7) Uani d . 1
H H8A 0.0705 -0.0503 0.3909 0.107 Uiso calc R 1
H H8B -0.0015 0.0297 0.3354 0.107 Uiso calc R 1
H H8C 0.0555 0.0763 0.4224 0.107 Uiso calc R 1
C C9 0.34300(9) 0.22529(15) 0.35640(9) 0.0337(4) Uani d . 1
C C10 0.38194(10) 0.11459(16) 0.33698(10) 0.0389(4) Uani d . 1
H H10A 0.418 0.0765 0.3875 0.047 Uiso calc R 1
H H10B 0.3427 0.0538 0.3067 0.047 Uiso calc R 1
C C11 0.42491(12) 0.1490(2) 0.28839(12) 0.0542(5) Uani d . 1
H H11A 0.4694 0.1994 0.3217 0.065 Uiso calc R 1
H H11B 0.4435 0.0744 0.2739 0.065 Uiso calc R 1
C C12 0.37324(12) 0.2196(2) 0.21169(12) 0.0570(5) Uani d . 1
H H12A 0.403 0.2452 0.1841 0.068 Uiso calc R 1
H H12B 0.3318 0.1663 0.1755 0.068 Uiso calc R 1
C C13 0.33929(11) 0.33264(18) 0.23269(12) 0.0491(5) Uani d . 1
H H13A 0.3058 0.3754 0.183 0.059 Uiso calc R 1
H H13B 0.3809 0.3884 0.2653 0.059 Uiso calc R 1
C C14 0.29316(9) 0.30112(14) 0.27898(10) 0.0355(4) Uani d . 1
C C15 0.22062(9) 0.22716(15) 0.22786(9) 0.0328(4) Uani d . 1
H H15 0.2358 0.1455 0.2172 0.039 Uiso calc R 1
C C16 0.16898(9) 0.21068(15) 0.26889(10) 0.0365(4) Uani d . 1
H H16 0.1303 0.148 0.2383 0.044 Uiso calc R 1
C C17 0.14248(11) 0.22380(17) 0.08462(10) 0.0429(4) Uani d . 1
C C18 0.10323(14) 0.3028(2) 0.01143(12) 0.0617(6) Uani d . 1
H H18A 0.1373 0.3167 -0.0124 0.093 Uiso calc R 1
H H18B 0.0898 0.3806 0.0266 0.093 Uiso calc R 1
H H18C 0.0573 0.2623 -0.0271 0.093 Uiso calc R 1
O O1 0.41197(7) 0.15251(14) 0.51913(7) 0.0524(4) Uani d . 1
O O2 0.09619(7) 0.09364(13) 0.34343(8) 0.0533(4) Uani d . 1
O O3 0.12868(8) 0.32121(14) 0.26776(9) 0.0546(4) Uani d . 1
H H3 0.1594 0.3786 0.2853 0.082 Uiso calc R 1
O O4 0.40016(7) 0.31316(12) 0.40620(8) 0.0480(3) Uani d . 1
H H4 0.4199 0.2898 0.4535 0.072 Uiso calc R 1
O O5 0.26910(7) 0.41349(11) 0.30219(7) 0.0464(3) Uani d . 1
H H5 0.3054 0.4426 0.3422 0.07 Uiso calc R 1
O O6 0.17812(7) 0.29102(10) 0.15128(6) 0.0400(3) Uani d . 1
O O7 0.14139(12) 0.11287(14) 0.08439(9) 0.0849(6) Uani d . 1

loop_
_atom_site_aniso_label
_atom_site_aniso_U_11
_atom_site_aniso_U_22
_atom_site_aniso_U_33
_atom_site_aniso_U_12
_atom_site_aniso_U_13
_atom_site_aniso_U_23
C1 0.0419(9) 0.0428(9) 0.0286(8) 0.0093(7) 0.0108(7) 0.0013(7)
C2 0.0575(11) 0.0523(11) 0.0301(8) 0.0114(9) 0.0190(8) 0.0081(8)
C3 0.0584(12) 0.0473(10) 0.0435(10) 0.0051(9) 0.0304(9) 0.0068(8)
C4 0.0420(9) 0.0383(9) 0.0406(9) 0.0033(7) 0.0198(8) -0.0005(7)
C5 0.0382(9) 0.0304(8) 0.0306(8) 0.0033(7) 0.0136(7) -0.0005(6)
C6 0.0387(9) 0.0297(8) 0.0280(8) 0.0055(7) 0.0126(7) -0.0007(6)
C7 0.0544(12) 0.0722(14) 0.0304(9) 0.0172(10) 0.0048(8) 0.0049(9)
C8 0.0591(13) 0.0822(17) 0.0791(16) -0.0144(12) 0.0375(12) 0.0066(13)
C9 0.0314(8) 0.0329(8) 0.0289(8) -0.0022(6) 0.0068(6) -0.0010(6)
C10 0.0365(9) 0.0421(9) 0.0353(9) 0.0073(7) 0.0138(7) 0.0051(7)
C11 0.0462(10) 0.0704(13) 0.0511(11) 0.0100(10) 0.0266(9) 0.0099(10)
C12 0.0520(11) 0.0796(15) 0.0481(11) 0.0068(10) 0.0303(9) 0.0145(10)
C13 0.0456(10) 0.0507(11) 0.0448(10) -0.0065(8) 0.0152(8) 0.0142(8)
C14 0.0377(9) 0.0283(8) 0.0339(9) 0.0008(7) 0.0105(7) 0.0019(6)
C15 0.0368(8) 0.0295(8) 0.0246(8) 0.0025(6) 0.0074(6) 0.0028(6)
C16 0.0335(8) 0.0371(9) 0.0319(8) -0.0005(7) 0.0085(7) 0.0000(7)
C17 0.0504(10) 0.0417(10) 0.0294(9) 0.0025(8) 0.0117(8) -0.0004(7)
C18 0.0704(14) 0.0632(13) 0.0339(10) 0.0026(11) 0.0082(9) 0.0080(9)
O1 0.0418(7) 0.0743(9) 0.0291(6) 0.0075(6) 0.0056(5) 0.0076(6)
O2 0.0404(7) 0.0647(9) 0.0543(8) -0.0050(6) 0.0211(6) 0.0077(7)
O3 0.0495(8) 0.0611(8) 0.0522(8) 0.0200(6) 0.0221(7) 0.0120(7)
O4 0.0422(7) 0.0453(7) 0.0396(7) -0.0100(6) 0.0038(6) -0.0027(6)
O5 0.0492(7) 0.0290(6) 0.0429(7) 0.0014(5) 0.0051(6) -0.0048(5)
O6 0.0480(7) 0.0342(6) 0.0263(6) 0.0017(5) 0.0066(5) 0.0038(5)
O7 0.1305(16) 0.0431(9) 0.0387(8) 0.0050(9) 0.0012(9) -0.0046(6)

loop_
_atom_type_symbol
_atom_type_description
_atom_type_scat_dispersion_real
_atom_type_scat_dispersion_imag
_atom_type_scat_source
C C 0.0033 0.0016 'International Tables Vol C Tables 4.2.6.8 and 6.1.1.4'
H H 0.0000 0.0000 'International Tables Vol C Tables 4.2.6.8 and 6.1.1.4'
O O 0.0106 0.0060 'International Tables Vol C Tables 4.2.6.8 and 6.1.1.4'

loop_
_geom_angle_atom_site_label_1
_geom_angle_atom_site_label_2
_geom_angle_atom_site_label_3
_geom_angle
C2 C1 O1 122.75(15)
C2 C1 C6 121.01(16)
O1 C1 C6 116.24(15)
C1 C2 C3 120.71(16)
C1 C2 H2 119.6
C3 C2 H2 119.6
C4 C3 C2 119.49(17)
C4 C3 H3A 120.3
C2 C3 H3A 120.3
O2 C4 C3 124.27(16)
O2 C4 C5 115.27(15)
C3 C4 C5 120.46(16)
C6 C5 C4 120.25(14)
C6 C5 C16 122.25(14)
C4 C5 C16 117.45(14)
C5 C6 C1 118.04(15)
C5 C6 C9 121.58(13)
C1 C6 C9 120.24(14)
O1 C7 H7A 109.5
O1 C7 H7B 109.5
H7A C7 H7B 109.5
O1 C7 H7C 109.5
H7A C7 H7C 109.5
H7B C7 H7C 109.5
O2 C8 H8A 109.5
O2 C8 H8B 109.5
H8A C8 H8B 109.5
O2 C8 H8C 109.5
H8A C8 H8C 109.5
H8B C8 H8C 109.5
O4 C9 C6 112.01(13)
O4 C9 C10 110.23(13)
C6 C9 C10 108.54(13)
O4 C9 C14 102.70(12)
C6 C9 C14 112.06(13)
C10 C9 C14 111.24(13)
C11 C10 C9 113.86(15)
C11 C10 H10A 108.8
C9 C10 H10A 108.8
C11 C10 H10B 108.8
C9 C10 H10B 108.8
H10A C10 H10B 107.7
C12 C11 C10 111.53(15)
C12 C11 H11A 109.3
C10 C11 H11A 109.3
C12 C11 H11B 109.3
C10 C11 H11B 109.3
H11A C11 H11B 108.0
C13 C12 C11 110.16(17)
C13 C12 H12A 109.6
C11 C12 H12A 109.6
C13 C12 H12B 109.6
C11 C12 H12B 109.6
H12A C12 H12B 108.1
C12 C13 C14 113.23(15)
C12 C13 H13A 108.9
C14 C13 H13A 108.9
C12 C13 H13B 108.9
C14 C13 H13B 108.9
H13A C13 H13B 107.7
O5 C14 C15 107.25(13)
O5 C14 C13 109.29(14)
C15 C14 C13 112.40(14)
O5 C14 C9 108.86(13)
C15 C14 C9 108.08(13)
C13 C14 C9 110.84(14)
O6 C15 C14 108.25(12)
O6 C15 C16 109.39(12)
C14 C15 C16 112.74(13)
O6 C15 H15 108.8
C14 C15 H15 108.8
C16 C15 H15 108.8
O3 C16 C15 112.16(14)
O3 C16 C5 111.44(13)
C15 C16 C5 110.54(13)
O3 C16 H16 107.5
C15 C16 H16 107.5
C5 C16 H16 107.5
O7 C17 O6 123.60(16)
O7 C17 C18 124.82(17)
O6 C17 C18 111.57(16)
C17 C18 H18A 109.5
C17 C18 H18B 109.5
H18A C18 H18B 109.5
C17 C18 H18C 109.5
H18A C18 H18C 109.5
H18B C18 H18C 109.5
C1 O1 C7 118.59(15)
C4 O2 C8 118.34(16)
C16 O3 H3 109.5
C9 O4 H4 109.5
C14 O5 H5 109.5
C17 O6 C15 118.24(13)

loop_
_geom_bond_atom_site_label_1
_geom_bond_atom_site_label_2
_geom_bond_distance
C1 C2 1.377(3)
C1 O1 1.390(2)
C1 C6 1.409(2)
C2 C3 1.387(3)
C2 H2 0.93
C3 C4 1.380(3)
C3 H3A 0.93
C4 O2 1.372(2)
C4 C5 1.407(2)
C5 C6 1.398(2)
C5 C16 1.520(2)
C6 C9 1.533(2)
C7 O1 1.433(2)
C7 H7A 0.96
C7 H7B 0.96
C7 H7C 0.96
C8 O2 1.419(2)
C8 H8A 0.96
C8 H8B 0.96
C8 H8C 0.96
C9 O4 1.4355(19)
C9 C10 1.544(2)
C9 C14 1.552(2)
C10 C11 1.524(3)
C10 H10A 0.97
C10 H10B 0.97
C11 C12 1.522(3)
C11 H11A 0.97
C11 H11B 0.97
C12 C13 1.522(3)
C12 H12A 0.97
C12 H12B 0.97
C13 C14 1.533(3)
C13 H13A 0.97
C13 H13B 0.97
C14 O5 1.437(2)
C14 C15 1.521(2)
C15 O6 1.4520(18)
C15 C16 1.518(2)
C15 H15 0.98
C16 O3 1.425(2)
C16 H16 0.98
C17 O7 1.201(2)
C17 O6 1.326(2)
C17 C18 1.488(3)
C18 H18A 0.96
C18 H18B 0.96
C18 H18C 0.96
O3 H3 0.82
O4 H4 0.82
O5 H5 0.82
